data_2232626
loop_
_publ_author_name
'Li, Dong-Feng'
'Zhu, Xiao-Fei'
'Guan, Shuang'
'Hou, Rui-Bin'

_publ_section_title
;
 (<i>E</i>)-Methyl 3-(1<i>H</i>-indol-3-yl)acrylate
;
_journal_coeditor_code CV5189
_journal_issue 12
_journal_name_full 'Acta Crystallographica Section E'
_journal_page_first o3290
_journal_paper_doi 10.1107/S1600536811046745
_journal_volume 67
_journal_year 2011
_chemical_formula_iupac 'C12 H11 N O2'
_chemical_formula_moiety 'C12 H11 N O2'
_chemical_formula_sum 'C12 H11 N O2'
_chemical_formula_weight 201.22
_chemical_name_systematic
;
(<i>E</i>)-Methyl 3-(1<i>H</i>-indol-3-yl)acrylate
;
_space_group_IT_number 14
_symmetry_cell_setting monoclinic
_symmetry_space_group_name_Hall '-P 2ybc'
_symmetry_space_group_name_H-M 'P 1 21/c 1'
_atom_sites_solution_hydrogens geom
_atom_sites_solution_primary direct
_atom_sites_solution_secondary difmap
_cell_angle_alpha 90.00
_cell_angle_beta 93.54(3)
_cell_angle_gamma 90.00
_cell_formula_units_Z 4
_cell_length_a 5.884(3)
_cell_length_b 7.923(5)
_cell_length_c 21.898(13)
_cell_measurement_reflns_used 6974
_cell_measurement_temperature 288(2)
_cell_measurement_theta_max 27.54
_cell_measurement_theta_min 3.18
_cell_volume 1018.9(10)
_computing_cell_refinement 'RAPID-AUTO (Rigaku, 1998)'
_computing_data_collection 'RAPID-AUTO (Rigaku, 1998)'
_computing_data_reduction 'CrystalStructure (Rigaku/MSC, 2002)'
_computing_molecular_graphics 'SHELXTL (Sheldrick, 2008)'
_computing_publication_material 'SHELXL97  (Sheldrick, 2008)'
_computing_structure_refinement 'SHELXL97 (Sheldrick, 2008)'
_computing_structure_solution 'SHELXS97 (Sheldrick, 2008)'
_diffrn_ambient_temperature 288(2)
_diffrn_measured_fraction_theta_full 0.998
_diffrn_measured_fraction_theta_max 0.998
_diffrn_measurement_device_type 'Rigaku R-AXIS RAPID'
_diffrn_measurement_method \w
_diffrn_radiation_monochromator graphite
_diffrn_radiation_source 'fine-focus sealed tube'
_diffrn_radiation_type MoK\a
_diffrn_radiation_wavelength 0.71073
_diffrn_reflns_av_R_equivalents 0.0311
_diffrn_reflns_av_sigmaI/netI 0.0247
_diffrn_reflns_limit_h_max 7
_diffrn_reflns_limit_h_min -6
_diffrn_reflns_limit_k_max 10
_diffrn_reflns_limit_k_min -10
_diffrn_reflns_limit_l_max 28
_diffrn_reflns_limit_l_min -28
_diffrn_reflns_number 9616
_diffrn_reflns_theta_full 27.47
_diffrn_reflns_theta_max 27.47
_diffrn_reflns_theta_min 3.18
_diffrn_standards_decay_% 0
_diffrn_standards_interval_count 0
_diffrn_standards_interval_time 0
_diffrn_standards_number 0
_exptl_absorpt_coefficient_mu 0.090
_exptl_absorpt_correction_T_max 0.9800
_exptl_absorpt_correction_T_min 0.9627
_exptl_absorpt_correction_type multi-scan
_exptl_absorpt_process_details '(ABSCOR; Higashi, 1995)'
_exptl_crystal_colour colourless
_exptl_crystal_density_diffrn 1.312
_exptl_crystal_density_method 'not measured'
_exptl_crystal_description block
_exptl_crystal_F_000 424
_exptl_crystal_size_max 0.43
_exptl_crystal_size_mid 0.26
_exptl_crystal_size_min 0.22
_refine_diff_density_max 0.204
_refine_diff_density_min -0.178
_refine_ls_extinction_coef 0.026(5)
_refine_ls_extinction_expression Fc^*^=kFc[1+0.001xFc^2^\l^3^/sin(2\q)]^-1/4^
_refine_ls_extinction_method 'SHELXL97 (Sheldrick, 2008)'
_refine_ls_goodness_of_fit_ref 1.080
_refine_ls_hydrogen_treatment constr
_refine_ls_matrix_type full
_refine_ls_number_parameters 138
_refine_ls_number_reflns 2333
_refine_ls_number_restraints 0
_refine_ls_restrained_S_all 1.080
_refine_ls_R_factor_all 0.0566
_refine_ls_R_factor_gt 0.0416
_refine_ls_shift/su_max 0.000
_refine_ls_shift/su_mean 0.000
_refine_ls_structure_factor_coef Fsqd
_refine_ls_weighting_details 'calc w=1/[\s^2^(Fo^2^)+(0.0781P)^2^+0.0624P] where P=(Fo^2^+2Fc^2^)/3'
_refine_ls_weighting_scheme calc
_refine_ls_wR_factor_gt 0.1205
_refine_ls_wR_factor_ref 0.1355
_reflns_number_gt 1730
_reflns_number_total 2333
_reflns_threshold_expression I>2sigma(I)
_cod_data_source_file cv5189.cif
_cod_data_source_block I
_cod_original_sg_symbol_H-M 'P 21/c'
_cod_database_code 2232626
_cod_database_fobs_code 2232626

loop_
_symmetry_equiv_pos_as_xyz
'x, y, z'
'-x, y+1/2, -z+1/2'
'-x, -y, -z'
'x, -y-1/2, z-1/2'

loop_
_atom_site_type_symbol
_atom_site_label
_atom_site_fract_x
_atom_site_fract_y
_atom_site_fract_z
_atom_site_U_iso_or_equiv
_atom_site_adp_type
_atom_site_calc_flag
_atom_site_refinement_flags
_atom_site_occupancy
_atom_site_symmetry_multiplicity
C C1 0.9472(2) 0.64568(18) 0.23712(6) 0.0434(3) Uani d . 1 1
H H1 1.0528 0.7010 0.2143 0.052 Uiso calc R 1 1
C C2 0.9795(3) 0.63514(19) 0.30016(7) 0.0502(4) Uani d . 1 1
H H2 1.1092 0.6829 0.3195 0.060 Uiso calc R 1 1
C C3 0.8210(3) 0.55410(19) 0.33566(7) 0.0534(4) Uani d . 1 1
H H3 0.8461 0.5510 0.3780 0.064 Uiso calc R 1 1
C C4 0.6291(3) 0.47926(19) 0.30863(7) 0.0524(4) Uani d . 1 1
H H4 0.5245 0.4244 0.3319 0.063 Uiso calc R 1 1
C C5 0.5973(2) 0.48890(17) 0.24505(7) 0.0434(3) Uani d . 1 1
C C6 0.7520(2) 0.57135(16) 0.20809(6) 0.0379(3) Uani d . 1 1
C C7 0.6584(2) 0.55697(17) 0.14540(6) 0.0428(3) Uani d . 1 1
C C8 0.4580(2) 0.46741(19) 0.14818(7) 0.0503(4) Uani d . 1 1
H H8 0.3616 0.4387 0.1145 0.060 Uiso calc R 1 1
C C9 0.7440(3) 0.61468(18) 0.08871(7) 0.0461(4) Uani d . 1 1
H H9 0.6473 0.6000 0.0539 0.055 Uiso calc R 1 1
C C10 0.9444(3) 0.68641(19) 0.07991(6) 0.0474(4) Uani d . 1 1
H H10 1.0461 0.7067 0.1133 0.057 Uiso calc R 1 1
C C11 1.0071(3) 0.73389(19) 0.01826(6) 0.0462(4) Uani d . 1 1
C C12 1.3035(3) 0.8419(3) -0.03879(8) 0.0621(5) Uani d . 1 1
H H12A 1.2504 0.7638 -0.0700 0.093 Uiso calc R 1 1
H H12B 1.4669 0.8430 -0.0359 0.093 Uiso calc R 1 1
H H12C 1.2477 0.9528 -0.0490 0.093 Uiso calc R 1 1
N N1 0.4222(2) 0.42746(16) 0.20675(6) 0.0520(4) Uani d . 1 1
H H1A 0.3071 0.3719 0.2184 0.062 Uiso calc R 1 1
O O1 0.8851(2) 0.72446(18) -0.02800(5) 0.0711(4) Uani d . 1 1
O O2 1.22147(19) 0.79075(16) 0.01910(5) 0.0607(3) Uani d . 1 1

loop_
_atom_site_aniso_label
_atom_site_aniso_U_11
_atom_site_aniso_U_22
_atom_site_aniso_U_33
_atom_site_aniso_U_12
_atom_site_aniso_U_13
_atom_site_aniso_U_23
C1 0.0429(7) 0.0419(7) 0.0452(8) 0.0007(6) 0.0015(6) -0.0008(6)
C2 0.0524(8) 0.0507(8) 0.0463(8) 0.0032(7) -0.0077(7) -0.0025(6)
C3 0.0702(10) 0.0491(8) 0.0404(7) 0.0101(7) -0.0006(7) 0.0023(6)
C4 0.0644(10) 0.0426(7) 0.0517(8) 0.0047(7) 0.0149(7) 0.0057(6)
C5 0.0441(7) 0.0340(7) 0.0521(8) 0.0027(6) 0.0037(6) -0.0018(6)
C6 0.0396(7) 0.0316(6) 0.0426(7) 0.0043(5) 0.0018(6) -0.0013(5)
C7 0.0439(7) 0.0387(7) 0.0452(7) 0.0032(6) -0.0012(6) -0.0043(6)
C8 0.0449(8) 0.0497(8) 0.0553(9) -0.0006(6) -0.0049(7) -0.0077(7)
C9 0.0496(8) 0.0454(8) 0.0423(7) 0.0048(6) -0.0055(6) -0.0036(6)
C10 0.0535(8) 0.0499(8) 0.0379(7) 0.0033(7) -0.0037(6) -0.0035(6)
C11 0.0471(8) 0.0499(8) 0.0412(7) 0.0063(6) 0.0001(6) -0.0032(6)
C12 0.0568(9) 0.0772(11) 0.0535(9) 0.0000(9) 0.0116(8) 0.0016(8)
N1 0.0453(7) 0.0484(7) 0.0625(8) -0.0086(5) 0.0057(6) -0.0025(6)
O1 0.0614(8) 0.1069(10) 0.0435(6) -0.0047(7) -0.0078(5) 0.0081(6)
O2 0.0550(7) 0.0826(8) 0.0444(6) -0.0088(6) 0.0013(5) -0.0001(5)

loop_
_atom_type_symbol
_atom_type_description
_atom_type_scat_dispersion_real
_atom_type_scat_dispersion_imag
_atom_type_scat_source
C C 0.0033 0.0016 'International Tables Vol C Tables 4.2.6.8 and 6.1.1.4'
H H 0.0000 0.0000 'International Tables Vol C Tables 4.2.6.8 and 6.1.1.4'
N N 0.0061 0.0033 'International Tables Vol C Tables 4.2.6.8 and 6.1.1.4'
O O 0.0106 0.0060 'International Tables Vol C Tables 4.2.6.8 and 6.1.1.4'

loop_
_geom_angle_atom_site_label_1
_geom_angle_atom_site_label_2
_geom_angle_atom_site_label_3
_geom_angle
C2 C1 C6 118.88(14)
C2 C1 H1 120.6
C6 C1 H1 120.6
C1 C2 C3 121.62(14)
C1 C2 H2 119.2
C3 C2 H2 119.2
C4 C3 C2 120.92(15)
C4 C3 H3 119.5
C2 C3 H3 119.5
C3 C4 C5 117.46(15)
C3 C4 H4 121.3
C5 C4 H4 121.3
N1 C5 C4 129.60(14)
N1 C5 C6 107.38(14)
C4 C5 C6 123.02(14)
C1 C6 C5 118.10(13)
C1 C6 C7 135.37(13)
C5 C6 C7 106.53(12)
C8 C7 C9 123.06(13)
C8 C7 C6 105.90(13)
C9 C7 C6 131.02(13)
N1 C8 C7 110.25(13)
N1 C8 H8 124.9
C7 C8 H8 124.9
C10 C9 C7 128.21(14)
C10 C9 H9 115.9
C7 C9 H9 115.9
C9 C10 C11 121.07(13)
C9 C10 H10 119.5
C11 C10 H10 119.5
O1 C11 O2 122.92(15)
O1 C11 C10 125.77(16)
O2 C11 C10 111.31(12)
O2 C12 H12A 109.5
O2 C12 H12B 109.5
H12A C12 H12B 109.5
O2 C12 H12C 109.5
H12A C12 H12C 109.5
H12B C12 H12C 109.5
C8 N1 C5 109.94(13)
C8 N1 H1A 125.0
C5 N1 H1A 125.0
C11 O2 C12 116.66(12)

loop_
_geom_bond_atom_site_label_1
_geom_bond_atom_site_label_2
_geom_bond_distance
C1 C2 1.384(2)
C1 C6 1.407(2)
C1 H1 0.9300
C2 C3 1.406(2)
C2 H2 0.9300
C3 C4 1.376(2)
C3 H3 0.9300
C4 C5 1.396(2)
C4 H4 0.9300
C5 N1 1.377(2)
C5 C6 1.415(2)
C6 C7 1.452(2)
C7 C8 1.380(2)
C7 C9 1.443(2)
C8 N1 1.350(2)
C8 H8 0.9300
C9 C10 1.334(2)
C9 H9 0.9300
C10 C11 1.470(2)
C10 H10 0.9300
C11 O1 1.2075(18)
C11 O2 1.338(2)
C12 O2 1.442(2)
C12 H12A 0.9600
C12 H12B 0.9600
C12 H12C 0.9600
N1 H1A 0.8600

loop_
_geom_hbond_atom_site_label_D
_geom_hbond_atom_site_label_H
_geom_hbond_atom_site_label_A
_geom_hbond_site_symmetry_A
_geom_hbond_distance_DH
_geom_hbond_distance_HA
_geom_hbond_distance_DA
_geom_hbond_angle_DHA
C8 H8 O1 3_665 0.93 2.65 3.558(2) 165.0
C12 H12B O1 1_655 0.96 2.63 3.540(3) 158.5
N1 H1A Cg 2_645 0.86 2.52 3.189(3) 134.6

loop_
_cod_related_entry_id
_cod_related_entry_database
_cod_related_entry_code
1 ChemSpider 24606569
